data_7242838
loop_
_publ_author_name
'Zamisa, Sizwe J.'
'Bongoza, Unathi'
'Omondi, Bernard'

_publ_section_title
;
 Predicting molecular isomerism of symmetrical and unsymmetrical
 N,N&#x2032;-diphenyl formamidines in the solid-state: crystal structure,
 Hirshfeld surface analysis, pairwise interaction energy, and \DHfusion
 and \DSfusion correlations
;
_journal_issue 25
_journal_name_full CrystEngComm
_journal_page_first 4459
_journal_page_last 4474
_journal_paper_doi 10.1039/D1CE00458A
_journal_volume 23
_journal_year 2021
_chemical_absolute_configuration ad
_chemical_formula_moiety 'C15 H14 Cl2 N2'
_chemical_formula_sum 'C15 H14 Cl2 N2'
_chemical_formula_weight 293.18
_space_group_crystal_system monoclinic
_space_group_IT_number 9
_space_group_name_Hall 'C -2yc'
_space_group_name_H-M_alt 'C 1 c 1'
_atom_sites_solution_hydrogens geom
_atom_sites_solution_primary direct
_audit_creation_date 2021-05-11
_audit_creation_method
;
Olex2 1.3
(compiled 2020.11.12 svn.r5f609507 for OlexSys, GUI svn.r6272)
;
_audit_update_record
;
2021-05-11 deposited with the CCDC.	2021-05-13 downloaded from the CCDC.
;
_cell_angle_alpha 90
_cell_angle_beta 128.9840(10)
_cell_angle_gamma 90
_cell_formula_units_Z 8
_cell_length_a 10.6079(3)
_cell_length_b 42.6839(12)
_cell_length_c 8.2782(2)
_cell_measurement_reflns_used 9943
_cell_measurement_temperature 173.15
_cell_measurement_theta_max 28.27
_cell_measurement_theta_min 2.52
_cell_volume 2913.60(14)
_computing_cell_refinement 'COSMO (Bruker, V1.61, 2009)'
_computing_data_collection 'COSMO (Bruker, V1.61, 2009)'
_computing_data_reduction 'SAINT (Bruker)'
_computing_molecular_graphics 'Olex2 1.3 (Dolomanov et al., 2009)'
_computing_publication_material 'Olex2 1.3 (Dolomanov et al., 2009)'
_computing_structure_refinement 'SHELXL 2018/3 (Sheldrick, 2015)'
_computing_structure_solution 'SHELXS  (Sheldrick, 2008)'
_diffrn_ambient_temperature 173.15
_diffrn_detector 'Bruker APEX2 area detector'
_diffrn_detector_area_resol_mean 7.9
_diffrn_detector_type 'CCD area detector'
_diffrn_measured_fraction_theta_full 0.997
_diffrn_measured_fraction_theta_max 0.991
_diffrn_measurement_device 'three-circle diffractometer'
_diffrn_measurement_device_type 'Bruker SMART APEX2 area detector'
_diffrn_measurement_method '\w and \f scans'
_diffrn_radiation_monochromator 'mirror optics'
_diffrn_radiation_probe x-ray
_diffrn_radiation_type MoK\a
_diffrn_radiation_wavelength 0.71073
_diffrn_reflns_av_R_equivalents 0.0177
_diffrn_reflns_av_unetI/netI 0.0174
_diffrn_reflns_Laue_measured_fraction_full 0.997
_diffrn_reflns_Laue_measured_fraction_max 0.991
_diffrn_reflns_limit_h_max 13
_diffrn_reflns_limit_h_min -14
_diffrn_reflns_limit_k_max 56
_diffrn_reflns_limit_k_min -53
_diffrn_reflns_limit_l_max 11
_diffrn_reflns_limit_l_min -9
_diffrn_reflns_number 32212
_diffrn_reflns_point_group_measured_fraction_full 0.913
_diffrn_reflns_point_group_measured_fraction_max 0.842
_diffrn_reflns_theta_full 25.242
_diffrn_reflns_theta_max 28.341
_diffrn_reflns_theta_min 0.954
_diffrn_source 'sealed X-ray tube'
_diffrn_source_type 'Incoatec I\ms'
_diffrn_standards_number 0
_exptl_absorpt_coefficient_mu 0.433
_exptl_absorpt_correction_T_max 0.960
_exptl_absorpt_correction_T_min 0.868
_exptl_absorpt_correction_type multi-scan
_exptl_absorpt_process_details 'SADABS (Bruker)'
_exptl_crystal_colour colourless
_exptl_crystal_colour_primary colourless
_exptl_crystal_density_diffrn 1.337
_exptl_crystal_description block
_exptl_crystal_F_000 1216
_exptl_crystal_recrystallization_method 'The material was recrystallised from ethanol by slow evaporation'
_exptl_crystal_size_max 0.31
_exptl_crystal_size_mid 0.24
_exptl_crystal_size_min 0.12
_refine_diff_density_max 0.655
_refine_diff_density_min -0.518
_refine_diff_density_rms 0.055
_refine_ls_abs_structure_details
;
 Flack x determined using 2368 quotients [(I+)-(I-)]/[(I+)+(I-)]
 (Parsons, Flack and Wagner, Acta Cryst. B69 (2013) 249-259).
;
_refine_ls_abs_structure_Flack 0.014(8)
_refine_ls_extinction_method none
_refine_ls_goodness_of_fit_ref 1.046
_refine_ls_hydrogen_treatment constr
_refine_ls_matrix_type full
_refine_ls_number_parameters 299
_refine_ls_number_reflns 6115
_refine_ls_number_restraints 2
_refine_ls_restrained_S_all 1.045
_refine_ls_R_factor_all 0.0350
_refine_ls_R_factor_gt 0.0339
_refine_ls_shift/su_max 0.001
_refine_ls_shift/su_mean 0.000
_refine_ls_structure_factor_coef Fsqd
_refine_ls_weighting_details 'w=1/[\s^2^(Fo^2^)+(0.0547P)^2^+2.4700P] where P=(Fo^2^+2Fc^2^)/3'
_refine_ls_weighting_scheme calc
_refine_ls_wR_factor_gt 0.0900
_refine_ls_wR_factor_ref 0.0907
_reflns_Friedel_coverage 0.693
_reflns_Friedel_fraction_full 0.827
_reflns_Friedel_fraction_max 0.692
_reflns_number_gt 5943
_reflns_number_total 6115
_reflns_threshold_expression 'I > 2\s(I)'
_cod_data_source_file d1ce00458a2.cif
_cod_data_source_block 5
_cod_depositor_comments 'Adding full bibliography for 7242837--7242841.cif.'
_cod_database_code 7242838
_shelx_shelxl_version_number 2018/3
_shelx_space_group_comment
;
The symmetry employed for this shelxl refinement is uniquely defined
by the following loop, which should always be used as a source of
symmetry information in preference to the above space-group names.
They are only intended as comments.
;
_shelx_estimated_absorpt_t_max 0.950
_shelx_estimated_absorpt_t_min 0.878
_olex2_refinement_description
;
1. Fixed Uiso
 At 1.2 times of:
  All C(H) groups, All N(H) groups
 At 1.5 times of:
  All C(H,H,H) groups
2.a Aromatic/amide H refined with riding coordinates:
 N2A(H2A), C3A(H3A), C4A(H4A), C5A(H5A), C7A(H7A), C10A(H10A), C11A(H11A),
 C13A(H13A), N2B(H2B), C3B(H3B), C4B(H4B), C5B(H5B), C7B(H7B), C10B(H10B),
 C11B(H11B), C13B(H13B)
2.b Fitted hexagon refined as free rotating group:
 C1A(C2A,C3A,C4A,C5A,C6A), C8A(C9A,C10A,C11A,C13A,C14A), C1B(C2B,C3B,C4B,C5B,
 C6B), C8B(C9B,C10B,C11B,C13B,C14B)
2.c Idealised Me refined as rotating group:
 C15A(H15A,H15B,H15C), C16A(H16A,H16B,H16C), C15B(H15D,H15E,H15F), C16B(H16D,
 H16E,H16F)
;
_olex2_exptl_crystal_mounting_method 'The crystal was mounted on a MITIGEN holder in paratone oil'
_olex2_submission_special_instructions 'No special instructions were received'

loop_
_space_group_symop_operation_xyz
'x, y, z'
'x, -y, z+1/2'
'x+1/2, y+1/2, z'
'x+1/2, -y+1/2, z+1/2'

loop_
_atom_site_label
_atom_site_type_symbol
_atom_site_fract_x
_atom_site_fract_y
_atom_site_fract_z
_atom_site_U_iso_or_equiv
_atom_site_adp_type
_atom_site_occupancy
_atom_site_site_symmetry_order
_atom_site_calc_flag
_atom_site_refinement_flags_posn
_atom_site_refinement_flags_adp
_atom_site_refinement_flags_occupancy
_atom_site_disorder_assembly
_atom_site_disorder_group
Cl1A Cl 0.62256(10) 0.17786(2) -0.23854(13) 0.03584(19) Uani 1 1 d . . . . .
Cl2A Cl 0.38039(10) 0.19763(2) 0.16357(14) 0.0380(2) Uani 1 1 d . . . . .
N1A N 0.4884(3) 0.21754(5) -0.0826(3) 0.0162(4) Uani 1 1 d . . . . .
N2A N 0.3050(3) 0.25779(5) -0.2750(4) 0.0197(5) Uani 1 1 d . . . . .
H2A H 0.202119 0.262498 -0.372196 0.024 Uiso 1 1 calc R U . . .
C1A C 0.5091(2) 0.18487(3) -0.0257(3) 0.0177(5) Uani 1 1 d G . . . .
C2A C 0.5858(2) 0.16530(4) -0.0741(3) 0.0212(5) Uani 1 1 d G . . . .
C3A C 0.6284(2) 0.13500(4) 0.0046(3) 0.0274(6) Uani 1 1 d G . . . .
H3A H 0.680857 0.121628 -0.028478 0.033 Uiso 1 1 calc R U . . .
C4A C 0.5942(3) 0.12425(3) 0.1318(3) 0.0305(7) Uani 1 1 d G . . . .
H4A H 0.623238 0.103539 0.185666 0.037 Uiso 1 1 calc R U . . .
C5A C 0.5174(3) 0.14382(4) 0.1803(3) 0.0272(6) Uani 1 1 d G . . . .
H5A H 0.493995 0.136471 0.267205 0.033 Uiso 1 1 calc R U . . .
C6A C 0.4748(2) 0.17412(4) 0.1015(3) 0.0227(6) Uani 1 1 d G . . . .
C7A C 0.3425(3) 0.22781(6) -0.2177(4) 0.0178(5) Uani 1 1 d . . . . .
H7A H 0.256191 0.213122 -0.280583 0.021 Uiso 1 1 calc R U . . .
C8A C 0.41967(18) 0.28264(3) -0.1898(3) 0.0173(5) Uani 1 1 d G . . . .
C9A C 0.43160(19) 0.30342(4) -0.0515(3) 0.0192(5) Uani 1 1 d G . . . .
C10A C 0.5316(2) 0.32955(4) 0.0173(3) 0.0231(6) Uani 1 1 d G . . . .
H10A H 0.539704 0.343752 0.111802 0.028 Uiso 1 1 calc R U . . .
C11A C 0.6196(2) 0.33488(3) -0.0523(3) 0.0260(6) Uani 1 1 d G . . . .
H11A H 0.687885 0.352736 -0.005323 0.031 Uiso 1 1 calc R U . . .
C13A C 0.6076(2) 0.31410(4) -0.1906(3) 0.0247(6) Uani 1 1 d G . . . .
H13A H 0.667806 0.317743 -0.238184 0.030 Uiso 1 1 calc R U . . .
C14A C 0.5077(2) 0.28797(4) -0.2594(3) 0.0206(5) Uani 1 1 d G . . . .
C15A C 0.3446(4) 0.29641(7) 0.0384(5) 0.0257(6) Uani 1 1 d . . . . .
H15A H 0.394517 0.278117 0.130053 0.039 Uiso 1 1 calc R U . . .
H15B H 0.229804 0.292075 -0.075358 0.039 Uiso 1 1 calc R U . . .
H15C H 0.353815 0.314560 0.117741 0.039 Uiso 1 1 calc R U . . .
C16A C 0.4942(4) 0.26539(7) -0.4147(5) 0.0250(6) Uani 1 1 d . . . . .
H16A H 0.563389 0.272858 -0.447177 0.037 Uiso 1 1 calc R U . . .
H16B H 0.381351 0.264527 -0.542463 0.037 Uiso 1 1 calc R U . . .
H16C H 0.529377 0.244420 -0.353254 0.037 Uiso 1 1 calc R U . . .
Cl1B Cl -0.24509(9) 0.04919(2) -0.44289(12) 0.03496(19) Uani 1 1 d . . . . .
Cl2B Cl 0.36046(8) 0.07355(2) 0.26350(11) 0.02488(15) Uani 1 1 d . . . . .
N1B N 0.1005(3) 0.03189(5) -0.0658(3) 0.0154(4) Uani 1 1 d . . . . .
N2B N 0.1300(3) -0.01011(5) -0.2198(3) 0.0160(4) Uani 1 1 d . . . . .
H2B H 0.130740 -0.015560 -0.321686 0.019 Uiso 1 1 calc R U . . .
C1B C 0.05385(19) 0.06425(3) -0.0886(3) 0.0160(5) Uani 1 1 d G . . . .
C2B C -0.10267(18) 0.07430(4) -0.2494(2) 0.0221(6) Uani 1 1 d G . . . .
C3B C -0.14766(17) 0.10506(4) -0.2537(3) 0.0292(6) Uani 1 1 d G . . . .
H3B H -0.254637 0.111934 -0.363585 0.035 Uiso 1 1 calc R U . . .
C4B C -0.0361(2) 0.12577(3) -0.0971(3) 0.0303(7) Uani 1 1 d G . . . .
H4B H -0.066875 0.146799 -0.099947 0.036 Uiso 1 1 calc R U . . .
C5B C 0.1204(2) 0.11572(4) 0.0638(3) 0.0256(6) Uani 1 1 d G . . . .
H5B H 0.196622 0.129878 0.170798 0.031 Uiso 1 1 calc R U . . .
C6B C 0.16538(15) 0.08496(4) 0.0680(2) 0.0174(5) Uani 1 1 d G . . . .
C7B C 0.0980(3) 0.01980(6) -0.2115(4) 0.0152(5) Uani 1 1 d . . . . .
H7B H 0.071380 0.033250 -0.320483 0.018 Uiso 1 1 calc R U . . .
C8B C 0.16300(19) -0.03395(3) -0.0775(2) 0.0153(5) Uani 1 1 d G . . . .
C9B C 0.04454(16) -0.05610(4) -0.1378(2) 0.0179(5) Uani 1 1 d G . . . .
C10B C 0.0803(2) -0.08112(3) -0.0076(3) 0.0211(5) Uani 1 1 d G . . . .
H10B H -0.000709 -0.096249 -0.048848 0.025 Uiso 1 1 calc R U . . .
C11B C 0.2344(2) -0.08400(3) 0.1829(3) 0.0254(6) Uani 1 1 d G . . . .
H11B H 0.258842 -0.101096 0.271913 0.031 Uiso 1 1 calc R U . . .
C13B C 0.35289(17) -0.06185(4) 0.2433(2) 0.0248(6) Uani 1 1 d G . . . .
H13B H 0.458267 -0.063822 0.373488 0.030 Uiso 1 1 calc R U . . .
C14B C 0.31718(16) -0.03683(3) 0.1131(3) 0.0191(5) Uani 1 1 d G . . . .
C15B C -0.1297(3) -0.05231(7) -0.3435(5) 0.0219(5) Uani 1 1 d . . . . .
H15D H -0.174209 -0.032218 -0.343203 0.033 Uiso 1 1 calc R U . . .
H15E H -0.197539 -0.069429 -0.357622 0.033 Uiso 1 1 calc R U . . .
H15F H -0.127849 -0.052876 -0.460405 0.033 Uiso 1 1 calc R U . . .
C16B C 0.4508(3) -0.01277(7) 0.1793(5) 0.0227(6) Uani 1 1 d . . . . .
H16D H 0.550362 -0.018097 0.318152 0.034 Uiso 1 1 calc R U . . .
H16E H 0.414893 0.008237 0.181992 0.034 Uiso 1 1 calc R U . . .
H16F H 0.471981 -0.013193 0.079930 0.034 Uiso 1 1 calc R U . . .

loop_
_atom_site_aniso_label
_atom_site_aniso_U_11
_atom_site_aniso_U_22
_atom_site_aniso_U_33
_atom_site_aniso_U_23
_atom_site_aniso_U_13
_atom_site_aniso_U_12
Cl1A 0.0482(5) 0.0314(4) 0.0403(4) 0.0075(3) 0.0338(4) 0.0117(3)
Cl2A 0.0438(4) 0.0375(4) 0.0519(5) 0.0106(4) 0.0393(4) 0.0095(3)
N1A 0.0147(9) 0.0107(9) 0.0189(11) 0.0007(8) 0.0085(9) 0.0004(7)
N2A 0.0130(9) 0.0161(11) 0.0210(12) 0.0032(9) 0.0065(9) 0.0030(8)
C1A 0.0122(10) 0.0149(12) 0.0182(12) -0.0001(9) 0.0057(9) -0.0021(8)
C2A 0.0217(12) 0.0169(12) 0.0211(13) 0.0010(10) 0.0116(11) 0.0005(10)
C3A 0.0299(14) 0.0177(13) 0.0288(15) -0.0014(12) 0.0156(12) 0.0048(11)
C4A 0.0350(15) 0.0137(12) 0.0290(16) 0.0038(11) 0.0134(13) 0.0003(11)
C5A 0.0257(13) 0.0233(14) 0.0286(16) 0.0049(12) 0.0152(12) -0.0047(11)
C6A 0.0180(12) 0.0225(13) 0.0250(14) 0.0030(11) 0.0124(11) -0.0010(10)
C7A 0.0145(11) 0.0183(12) 0.0171(12) -0.0012(10) 0.0083(10) -0.0011(9)
C8A 0.0136(10) 0.0145(12) 0.0175(13) 0.0047(9) 0.0067(9) 0.0037(9)
C9A 0.0168(11) 0.0179(12) 0.0206(13) 0.0040(10) 0.0108(10) 0.0062(9)
C10A 0.0266(14) 0.0145(12) 0.0248(14) 0.0002(10) 0.0146(12) 0.0049(10)
C11A 0.0281(14) 0.0125(12) 0.0337(17) -0.0005(11) 0.0176(13) -0.0032(10)
C13A 0.0313(15) 0.0169(13) 0.0346(17) 0.0052(11) 0.0250(14) 0.0006(11)
C14A 0.0243(13) 0.0171(12) 0.0194(13) 0.0034(10) 0.0134(11) 0.0042(10)
C15A 0.0295(14) 0.0273(15) 0.0284(16) 0.0000(12) 0.0222(13) 0.0023(11)
C16A 0.0359(15) 0.0208(14) 0.0236(14) 0.0002(11) 0.0213(13) 0.0011(11)
Cl1B 0.0236(3) 0.0381(4) 0.0280(4) -0.0012(3) 0.0089(3) 0.0036(3)
Cl2B 0.0231(3) 0.0207(3) 0.0262(3) -0.0002(3) 0.0132(3) -0.0007(2)
N1B 0.0204(10) 0.0117(10) 0.0165(10) 0.0018(8) 0.0128(9) 0.0015(8)
N2B 0.0227(10) 0.0154(10) 0.0141(10) -0.0012(8) 0.0136(9) -0.0007(8)
C1B 0.0196(11) 0.0169(11) 0.0179(12) 0.0033(9) 0.0149(10) 0.0037(9)
C2B 0.0248(13) 0.0235(14) 0.0177(13) 0.0015(10) 0.0131(11) 0.0016(10)
C3B 0.0295(14) 0.0288(14) 0.0298(16) 0.0094(13) 0.0188(13) 0.0134(12)
C4B 0.0395(16) 0.0191(14) 0.0381(18) 0.0073(13) 0.0272(15) 0.0128(12)
C5B 0.0356(15) 0.0155(13) 0.0326(16) -0.0006(11) 0.0247(13) 0.0022(11)
C6B 0.0206(12) 0.0148(12) 0.0211(13) 0.0014(10) 0.0152(11) 0.0028(9)
C7B 0.0174(11) 0.0158(11) 0.0142(11) 0.0007(9) 0.0109(10) -0.0010(9)
C8B 0.0217(12) 0.0115(11) 0.0161(12) -0.0011(9) 0.0136(10) 0.0020(9)
C9B 0.0232(12) 0.0159(12) 0.0169(12) -0.0032(10) 0.0137(11) -0.0011(10)
C10B 0.0328(14) 0.0137(12) 0.0254(14) -0.0026(10) 0.0224(12) -0.0018(10)
C11B 0.0390(16) 0.0158(12) 0.0279(15) 0.0064(11) 0.0242(13) 0.0081(12)
C13B 0.0261(13) 0.0243(13) 0.0229(14) 0.0048(12) 0.0149(12) 0.0084(11)
C14B 0.0203(11) 0.0186(13) 0.0197(13) 0.0000(10) 0.0132(10) 0.0035(9)
C15B 0.0195(12) 0.0250(13) 0.0217(13) -0.0033(11) 0.0132(11) -0.0051(10)
C16B 0.0188(12) 0.0221(13) 0.0245(14) -0.0006(11) 0.0123(11) -0.0012(10)

loop_
_atom_type_symbol
_atom_type_description
_atom_type_scat_dispersion_real
_atom_type_scat_dispersion_imag
_atom_type_scat_source
C C 0.0033 0.0016 'International Tables Vol C Tables 4.2.6.8 and 6.1.1.4'
H H 0.0000 0.0000 'International Tables Vol C Tables 4.2.6.8 and 6.1.1.4'
Cl Cl 0.1484 0.1585 'International Tables Vol C Tables 4.2.6.8 and 6.1.1.4'
N N 0.0061 0.0033 'International Tables Vol C Tables 4.2.6.8 and 6.1.1.4'

loop_
_geom_angle_atom_site_label_1
_geom_angle_atom_site_label_2
_geom_angle_atom_site_label_3
_geom_angle
_geom_angle_site_symmetry_1
_geom_angle_site_symmetry_3
_geom_angle_publ_flag
C7A N1A C1A 117.7(2) . . ?
C7A N2A H2A 117.7 . . ?
C7A N2A C8A 124.6(2) . . ?
C8A N2A H2A 117.7 . . ?
C2A C1A N1A 118.83(14) . . ?
C2A C1A C6A 120.0 . . ?
C6A C1A N1A 120.50(14) . . ?
C1A C2A Cl1A 120.43(10) . . ?
C1A C2A C3A 120.0 . . ?
C3A C2A Cl1A 119.53(10) . . ?
C2A C3A H3A 120.0 . . ?
C4A C3A C2A 120.0 . . ?
C4A C3A H3A 120.0 . . ?
C3A C4A H4A 120.0 . . ?
C5A C4A C3A 120.0 . . ?
C5A C4A H4A 120.0 . . ?
C4A C5A H5A 120.0 . . ?
C4A C5A C6A 120.0 . . ?
C6A C5A H5A 120.0 . . ?
C1A C6A Cl2A 121.06(10) . . ?
C5A C6A Cl2A 118.94(10) . . ?
C5A C6A C1A 120.0 . . ?
N1A C7A N2A 124.1(2) . . ?
N1A C7A H7A 117.9 . . ?
N2A C7A H7A 117.9 . . ?
C9A C8A N2A 119.38(14) . . ?
C9A C8A C14A 120.0 . . ?
C14A C8A N2A 120.32(15) . . ?
C8A C9A C15A 120.24(15) . . ?
C10A C9A C8A 120.0 . . ?
C10A C9A C15A 119.61(15) . . ?
C9A C10A H10A 120.0 . . ?
C9A C10A C11A 120.0 . . ?
C11A C10A H10A 120.0 . . ?
C10A C11A H11A 120.0 . . ?
C10A C11A C13A 120.0 . . ?
C13A C11A H11A 120.0 . . ?
C11A C13A H13A 120.0 . . ?
C11A C13A C14A 120.0 . . ?
C14A C13A H13A 120.0 . . ?
C8A C14A C16A 120.64(15) . . ?
C13A C14A C8A 120.0 . . ?
C13A C14A C16A 119.35(15) . . ?
C9A C15A H15A 109.5 . . ?
C9A C15A H15B 109.5 . . ?
C9A C15A H15C 109.5 . . ?
H15A C15A H15B 109.5 . . ?
H15A C15A H15C 109.5 . . ?
H15B C15A H15C 109.5 . . ?
C14A C16A H16A 109.5 . . ?
C14A C16A H16B 109.5 . . ?
C14A C16A H16C 109.5 . . ?
H16A C16A H16B 109.5 . . ?
H16A C16A H16C 109.5 . . ?
H16B C16A H16C 109.5 . . ?
C7B N1B C1B 117.1(2) . . ?
C7B N2B H2B 117.3 . . ?
C7B N2B C8B 125.4(2) . . ?
C8B N2B H2B 117.3 . . ?
C2B C1B N1B 121.80(14) . . ?
C2B C1B C6B 120.0 . . ?
C6B C1B N1B 117.86(14) . . ?
C1B C2B Cl1B 121.35(10) . . ?
C1B C2B C3B 120.0 . . ?
C3B C2B Cl1B 118.64(10) . . ?
C2B C3B H3B 120.0 . . ?
C4B C3B C2B 120.0 . . ?
C4B C3B H3B 120.0 . . ?
C3B C4B H4B 120.0 . . ?
C3B C4B C5B 120.0 . . ?
C5B C4B H4B 120.0 . . ?
C4B C5B H5B 120.0 . . ?
C4B C5B C6B 120.0 . . ?
C6B C5B H5B 120.0 . . ?
C1B C6B Cl2B 120.98(10) . . ?
C5B C6B Cl2B 118.99(10) . . ?
C5B C6B C1B 120.0 . . ?
N1B C7B N2B 124.8(2) . . ?
N1B C7B H7B 117.6 . . ?
N2B C7B H7B 117.6 . . ?
C9B C8B N2B 119.51(13) . . ?
C9B C8B C14B 120.0 . . ?
C14B C8B N2B 120.23(13) . . ?
C8B C9B C15B 120.63(14) . . ?
C10B C9B C8B 120.0 . . ?
C10B C9B C15B 119.29(15) . . ?
C9B C10B H10B 120.0 . . ?
C9B C10B C11B 120.0 . . ?
C11B C10B H10B 120.0 . . ?
C10B C11B H11B 120.0 . . ?
C13B C11B C10B 120.0 . . ?
C13B C11B H11B 120.0 . . ?
C11B C13B H13B 120.0 . . ?
C11B C13B C14B 120.0 . . ?
C14B C13B H13B 120.0 . . ?
C8B C14B C16B 120.40(15) . . ?
C13B C14B C8B 120.0 . . ?
C13B C14B C16B 119.59(15) . . ?
C9B C15B H15D 109.5 . . ?
C9B C15B H15E 109.5 . . ?
C9B C15B H15F 109.5 . . ?
H15D C15B H15E 109.5 . . ?
H15D C15B H15F 109.5 . . ?
H15E C15B H15F 109.5 . . ?
C14B C16B H16D 109.5 . . ?
C14B C16B H16E 109.5 . . ?
C14B C16B H16F 109.5 . . ?
H16D C16B H16E 109.5 . . ?
H16D C16B H16F 109.5 . . ?
H16E C16B H16F 109.5 . . ?

loop_
_geom_bond_atom_site_label_1
_geom_bond_atom_site_label_2
_geom_bond_distance
_geom_bond_site_symmetry_2
_geom_bond_publ_flag
Cl1A C2A 1.7199(16) . ?
Cl2A C6A 1.7094(16) . ?
N1A C1A 1.444(2) . ?
N1A C7A 1.289(3) . ?
N2A H2A 0.8800 . ?
N2A C7A 1.335(3) . ?
N2A C8A 1.422(3) . ?
C1A C2A 1.3900 . ?
C1A C6A 1.3900 . ?
C2A C3A 1.3900 . ?
C3A H3A 0.9500 . ?
C3A C4A 1.3900 . ?
C4A H4A 0.9500 . ?
C4A C5A 1.3900 . ?
C5A H5A 0.9500 . ?
C5A C6A 1.3900 . ?
C7A H7A 0.9500 . ?
C8A C9A 1.3900 . ?
C8A C14A 1.3900 . ?
C9A C10A 1.3900 . ?
C9A C15A 1.536(3) . ?
C10A H10A 0.9500 . ?
C10A C11A 1.3900 . ?
C11A H11A 0.9500 . ?
C11A C13A 1.3900 . ?
C13A H13A 0.9500 . ?
C13A C14A 1.3900 . ?
C14A C16A 1.540(3) . ?
C15A H15A 0.9800 . ?
C15A H15B 0.9800 . ?
C15A H15C 0.9800 . ?
C16A H16A 0.9800 . ?
C16A H16B 0.9800 . ?
C16A H16C 0.9800 . ?
Cl1B C2B 1.7182(15) . ?
Cl2B C6B 1.7102(14) . ?
N1B C1B 1.439(2) . ?
N1B C7B 1.297(3) . ?
N2B H2B 0.8800 . ?
N2B C7B 1.334(3) . ?
N2B C8B 1.424(2) . ?
C1B C2B 1.3900 . ?
C1B C6B 1.3900 . ?
C2B C3B 1.3900 . ?
C3B H3B 0.9500 . ?
C3B C4B 1.3900 . ?
C4B H4B 0.9500 . ?
C4B C5B 1.3900 . ?
C5B H5B 0.9500 . ?
C5B C6B 1.3900 . ?
C7B H7B 0.9500 . ?
C8B C9B 1.3900 . ?
C8B C14B 1.3900 . ?
C9B C10B 1.3900 . ?
C9B C15B 1.543(3) . ?
C10B H10B 0.9500 . ?
C10B C11B 1.3900 . ?
C11B H11B 0.9500 . ?
C11B C13B 1.3900 . ?
C13B H13B 0.9500 . ?
C13B C14B 1.3900 . ?
C14B C16B 1.545(3) . ?
C15B H15D 0.9800 . ?
C15B H15E 0.9800 . ?
C15B H15F 0.9800 . ?
C16B H16D 0.9800 . ?
C16B H16E 0.9800 . ?
C16B H16F 0.9800 . ?

loop_
_geom_hbond_atom_site_label_D
_geom_hbond_atom_site_label_H
_geom_hbond_atom_site_label_A
_geom_hbond_distance_DH
_geom_hbond_distance_HA
_geom_hbond_distance_DA
_geom_hbond_angle_DHA
_geom_hbond_site_symmetry_A
_geom_hbond_publ_flag
N2A H2A N1A 0.88 1.98 2.848(3) 167.6 4_454 yes
N2B H2B N1B 0.88 1.96 2.835(3) 170.5 2_554 yes

loop_
_geom_torsion_atom_site_label_1
_geom_torsion_atom_site_label_2
_geom_torsion_atom_site_label_3
_geom_torsion_atom_site_label_4
_geom_torsion
_geom_torsion_site_symmetry_1
_geom_torsion_site_symmetry_2
_geom_torsion_site_symmetry_3
_geom_torsion_site_symmetry_4
_geom_torsion_publ_flag
Cl1A C2A C3A C4A -177.77(15) . . . . ?
N1A C1A C2A Cl1A -11.58(18) . . . . ?
N1A C1A C2A C3A 170.66(18) . . . . ?
N1A C1A C6A Cl2A 9.55(18) . . . . ?
N1A C1A C6A C5A -170.50(18) . . . . ?
N2A C8A C9A C10A -173.74(18) . . . . ?
N2A C8A C9A C15A 10.8(2) . . . . ?
N2A C8A C14A C13A 173.68(18) . . . . ?
N2A C8A C14A C16A -5.6(2) . . . . ?
C1A N1A C7A N2A 175.6(2) . . . . ?
C1A C2A C3A C4A 0.0 . . . . ?
C2A C1A C6A Cl2A -179.94(15) . . . . ?
C2A C1A C6A C5A 0.0 . . . . ?
C2A C3A C4A C5A 0.0 . . . . ?
C3A C4A C5A C6A 0.0 . . . . ?
C4A C5A C6A Cl2A 179.94(15) . . . . ?
C4A C5A C6A C1A 0.0 . . . . ?
C6A C1A C2A Cl1A 177.75(15) . . . . ?
C6A C1A C2A C3A 0.0 . . . . ?
C7A N1A C1A C2A 115.3(2) . . . . ?
C7A N1A C1A C6A -74.1(3) . . . . ?
C7A N2A C8A C9A -105.2(3) . . . . ?
C7A N2A C8A C14A 81.1(3) . . . . ?
C8A N2A C7A N1A -2.4(4) . . . . ?
C8A C9A C10A C11A 0.0 . . . . ?
C9A C8A C14A C13A 0.0 . . . . ?
C9A C8A C14A C16A -179.2(2) . . . . ?
C9A C10A C11A C13A 0.0 . . . . ?
C10A C11A C13A C14A 0.0 . . . . ?
C11A C13A C14A C8A 0.0 . . . . ?
C11A C13A C14A C16A 179.3(2) . . . . ?
C14A C8A C9A C10A 0.0 . . . . ?
C14A C8A C9A C15A -175.5(2) . . . . ?
C15A C9A C10A C11A 175.53(19) . . . . ?
Cl1B C2B C3B C4B 178.69(16) . . . . ?
N1B C1B C2B Cl1B -5.49(19) . . . . ?
N1B C1B C2B C3B 173.16(19) . . . . ?
N1B C1B C6B Cl2B 8.53(18) . . . . ?
N1B C1B C6B C5B -173.43(18) . . . . ?
N2B C8B C9B C10B 174.12(18) . . . . ?
N2B C8B C9B C15B -9.1(2) . . . . ?
N2B C8B C14B C13B -174.08(18) . . . . ?
N2B C8B C14B C16B 4.5(2) . . . . ?
C1B N1B C7B N2B -176.6(2) . . . . ?
C1B C2B C3B C4B 0.0 . . . . ?
C2B C1B C6B Cl2B -178.04(15) . . . . ?
C2B C1B C6B C5B 0.0 . . . . ?
C2B C3B C4B C5B 0.0 . . . . ?
C3B C4B C5B C6B 0.0 . . . . ?
C4B C5B C6B Cl2B 178.08(15) . . . . ?
C4B C5B C6B C1B 0.0 . . . . ?
C6B C1B C2B Cl1B -178.66(16) . . . . ?
C6B C1B C2B C3B 0.0 . . . . ?
C7B N1B C1B C2B 64.9(2) . . . . ?
C7B N1B C1B C6B -121.8(2) . . . . ?
C7B N2B C8B C9B 104.9(2) . . . . ?
C7B N2B C8B C14B -81.0(3) . . . . ?
C8B N2B C7B N1B 3.7(4) . . . . ?
C8B C9B C10B C11B 0.0 . . . . ?
C9B C8B C14B C13B 0.0 . . . . ?
C9B C8B C14B C16B 178.59(19) . . . . ?
C9B C10B C11B C13B 0.0 . . . . ?
C10B C11B C13B C14B 0.0 . . . . ?
C11B C13B C14B C8B 0.0 . . . . ?
C11B C13B C14B C16B -178.60(19) . . . . ?
C14B C8B C9B C10B 0.0 . . . . ?
C14B C8B C9B C15B 176.8(2) . . . . ?
C15B C9B C10B C11B -176.81(19) . . . . ?
